data_4348057
loop_
_publ_author_name
'Mandal, Soham'
'Wang, Can'
'Prajapati, Rajneesh K.'
'K\"osters, Jutta'
'Verma, Sandeep'
'Chi, Lifeng'
'M\"uller, Jens'

_publ_section_title
;
 Metal-Mediated Assembly of 1,N(6)-Ethenoadenine: From Surfaces to DNA
 Duplexes.
;
_journal_issue 14
_journal_name_full 'Inorganic chemistry'
_journal_page_first 7041
_journal_page_last 7050
_journal_paper_doi 10.1021/acs.inorgchem.6b00927
_journal_volume 55
_journal_year 2016
_chemical_formula_moiety 'C22 H26 Ag2 Cl2 N10 O8'
_chemical_formula_sum 'C22 H26 Ag2 Cl2 N10 O8'
_chemical_formula_weight 845.17
_space_group_IT_number 14
_space_group_name_Hall '-P 2yn'
_space_group_name_H-M_alt 'P 1 21/n 1'
_symmetry_cell_setting monoclinic
_symmetry_space_group_name_H-M 'P 1 21/n 1'
_atom_sites_solution_hydrogens geom
_atom_sites_solution_primary direct
_atom_sites_solution_secondary difmap
_audit_creation_method SHELXL-97
_cell_angle_alpha 90.000
_cell_angle_beta 90.498(5)
_cell_angle_gamma 90.000
_cell_formula_units_Z 2
_cell_length_a 6.265(5)
_cell_length_b 14.836(4)
_cell_length_c 15.297(5)
_cell_measurement_reflns_used 999
_cell_measurement_temperature 100(2)
_cell_measurement_theta_max 25.50
_cell_measurement_theta_min 1.91
_cell_volume 1421.8(13)
_computing_cell_refinement 'SMART 5.628 (Bruker, 2003)'
_computing_data_collection 'SMART 5.628 (Bruker, 2003)'
_computing_data_reduction 'SAINT+ 6.45  (Bruker, 2003)'
_computing_molecular_graphics 'diamond 3.1d'
_computing_structure_refinement 'SHELXL-97 (Sheldrick, 1997)'
_computing_structure_solution Sir92
_diffrn_ambient_temperature 100(2)
_diffrn_measured_fraction_theta_full 0.996
_diffrn_measured_fraction_theta_max 0.996
_diffrn_measurement_device_type 'CCD area Detector'
_diffrn_measurement_method 'Phi-Omega scans'
_diffrn_radiation_monochromator graphite
_diffrn_radiation_source 'fine-focus sealed tube'
_diffrn_radiation_type MoK\a
_diffrn_radiation_wavelength 0.71069
_diffrn_reflns_av_R_equivalents 0.0357
_diffrn_reflns_av_sigmaI/netI 0.0443
_diffrn_reflns_limit_h_max 5
_diffrn_reflns_limit_h_min -7
_diffrn_reflns_limit_k_max 17
_diffrn_reflns_limit_k_min -14
_diffrn_reflns_limit_l_max 18
_diffrn_reflns_limit_l_min -18
_diffrn_reflns_number 7409
_diffrn_reflns_theta_full 25.50
_diffrn_reflns_theta_max 25.50
_diffrn_reflns_theta_min 1.91
_exptl_absorpt_coefficient_mu 1.632
_exptl_absorpt_correction_T_max 0.7802
_exptl_absorpt_correction_T_min 0.6954
_exptl_absorpt_correction_type psi-scan
_exptl_absorpt_process_details '(North et al., 1968)'
_exptl_crystal_colour Colorless
_exptl_crystal_density_diffrn 1.974
_exptl_crystal_density_method 'not measured'
_exptl_crystal_description Block
_exptl_crystal_F_000 840
_exptl_crystal_size_max 0.24
_exptl_crystal_size_mid 0.20
_exptl_crystal_size_min 0.16
_refine_diff_density_max 2.246
_refine_diff_density_min -0.926
_refine_diff_density_rms 0.178
_refine_ls_extinction_method none
_refine_ls_goodness_of_fit_ref 1.309
_refine_ls_hydrogen_treatment constr
_refine_ls_matrix_type full
_refine_ls_number_parameters 200
_refine_ls_number_reflns 2634
_refine_ls_number_restraints 0
_refine_ls_restrained_S_all 1.309
_refine_ls_R_factor_all 0.0683
_refine_ls_R_factor_gt 0.0547
_refine_ls_shift/su_max 0.000
_refine_ls_shift/su_mean 0.000
_refine_ls_structure_factor_coef Fsqd
_refine_ls_weighting_details 'calc w=1/[\s^2^(Fo^2^)+(0.1000P)^2^+0.2000P] where P=(Fo^2^+2Fc^2^)/3'
_refine_ls_weighting_scheme calc
_refine_ls_wR_factor_gt 0.1638
_refine_ls_wR_factor_ref 0.1855
_reflns_number_gt 2173
_reflns_number_total 2634
_reflns_threshold_expression >2sigma(I)
_cod_data_source_file ic6b00927_si_002.cif
_cod_data_source_block Complex-1
_cod_depositor_comments
;
The following automatic conversions were performed:

data item '_symmetry_cell_setting' value 'Monoclinic' was changed to
'monoclinic' in accordance with the
/home/saulius/struct/COD-crude-data/automatic-downloads/DataCite-retrospective/ACS/depositions/lib/dictionaries/cif_core.dic
dictionary named 'cif_core.dic' version 2.4.2 last updated on
2011-04-26.

Automatic conversion script
Id: cif_fix_values 6909 2019-04-08 15:41:33Z antanas 
;
_cod_original_sg_symbol_H-M 'P 21/n'
_cod_database_code 4348057

loop_
_symmetry_equiv_pos_as_xyz
'x, y, z'
'-x+1/2, y+1/2, -z+1/2'
'-x, -y, -z'
'x-1/2, -y-1/2, z-1/2'

loop_
_atom_site_label
_atom_site_type_symbol
_atom_site_fract_x
_atom_site_fract_y
_atom_site_fract_z
_atom_site_U_iso_or_equiv
_atom_site_adp_type
_atom_site_occupancy
_atom_site_symmetry_multiplicity
_atom_site_calc_flag
_atom_site_refinement_flags
Ag1 Ag 0.08346(8) 0.42226(3) 0.44875(3) 0.0271(3) Uani 1 1 d .
Cl1 Cl 0.2494(4) 0.21509(13) 0.31199(13) 0.0425(5) Uani 1 1 d .
N7 N 0.1530(9) 0.6614(4) 0.4959(4) 0.0296(14) Uani 1 1 d .
N1 N 0.6105(10) 0.5878(4) 0.3616(4) 0.0292(14) Uani 1 1 d .
N6 N 0.3573(9) 0.4859(4) 0.4008(4) 0.0247(13) Uani 1 1 d .
N3 N 0.6216(10) 0.7441(4) 0.3868(4) 0.0305(14) Uani 1 1 d .
N9 N 0.3211(9) 0.7922(4) 0.4770(4) 0.0286(13) Uani 1 1 d .
C5 C 0.3345(11) 0.6466(5) 0.4467(5) 0.0278(16) Uani 1 1 d .
O1 O 0.1026(12) 0.1432(5) 0.3107(5) 0.069(2) Uani 1 1 d .
C6 C 0.4215(11) 0.5706(5) 0.4054(5) 0.0232(15) Uani 1 1 d .
C14 C 0.6829(11) 0.5054(5) 0.3252(5) 0.0309(16) Uani 1 1 d .
C8 C 0.1552(13) 0.7498(5) 0.5128(5) 0.0325(17) Uani 1 1 d .
H8 H 0.0521 0.7787 0.5460 0.039 Uiso 1 1 calc R
C2 C 0.6971(11) 0.6719(5) 0.3529(5) 0.0309(17) Uani 1 1 d .
H2 H 0.8203 0.6772 0.3198 0.037 Uiso 1 1 calc R
C4 C 0.4361(11) 0.7280(5) 0.4334(4) 0.0289(16) Uani 1 1 d .
C12 C 0.0128(14) 0.9252(5) 0.3997(5) 0.0350(19) Uani 1 1 d .
H12A H -0.0225 0.8678 0.3745 0.053 Uiso 1 1 calc R
H12B H -0.0509 0.9724 0.3653 0.053 Uiso 1 1 calc R
H12C H -0.0403 0.9281 0.4583 0.053 Uiso 1 1 calc R
C13 C 0.5080(11) 0.4382(5) 0.3447(5) 0.0271(16) Uani 1 1 d .
H13A H 0.4383 0.4187 0.2911 0.032 Uiso 1 1 calc R
H13B H 0.5659 0.3858 0.3745 0.032 Uiso 1 1 calc R
C10 C 0.3631(12) 0.8895(5) 0.4792(5) 0.0317(17) Uani 1 1 d .
H10A H 0.5156 0.9001 0.4762 0.038 Uiso 1 1 calc R
H10B H 0.3121 0.9145 0.5338 0.038 Uiso 1 1 calc R
C15 C 0.8694(12) 0.4909(6) 0.2843(5) 0.0367(18) Uani 1 1 d .
H15A H 0.9661 0.5379 0.2776 0.044 Uiso 1 1 calc R
H15B H 0.9013 0.4339 0.2627 0.044 Uiso 1 1 calc R
O2 O 0.1088(13) 0.2965(5) 0.3104(6) 0.079(2) Uani 1 1 d .
C11 C 0.2491(12) 0.9367(5) 0.4011(5) 0.0306(17) Uani 1 1 d .
H11A H 0.2816 1.0006 0.4032 0.037 Uiso 1 1 calc R
H11B H 0.3063 0.9130 0.3471 0.037 Uiso 1 1 calc R
O4 O 0.3499(15) 0.2247(8) 0.2334(5) 0.104(4) Uani 1 1 d .
O3 O 0.348(2) 0.2246(10) 0.3868(6) 0.152(6) Uani 1 1 d .

loop_
_atom_site_aniso_label
_atom_site_aniso_U_11
_atom_site_aniso_U_22
_atom_site_aniso_U_33
_atom_site_aniso_U_23
_atom_site_aniso_U_13
_atom_site_aniso_U_12
Ag1 0.0270(4) 0.0252(4) 0.0291(4) 0.0023(2) 0.0055(2) -0.0026(2)
Cl1 0.0657(14) 0.0287(11) 0.0334(11) -0.0070(8) 0.0114(9) -0.0089(9)
N7 0.031(3) 0.025(3) 0.033(3) 0.006(3) 0.006(3) -0.001(3)
N1 0.030(3) 0.032(4) 0.025(3) 0.004(2) 0.003(3) -0.003(3)
N6 0.027(3) 0.024(3) 0.023(3) 0.004(2) 0.002(2) -0.001(2)
N3 0.028(3) 0.035(4) 0.028(3) 0.001(3) 0.002(3) -0.014(3)
N9 0.033(3) 0.023(3) 0.030(3) 0.002(3) 0.002(3) -0.001(3)
C5 0.025(4) 0.031(4) 0.027(4) 0.005(3) -0.001(3) -0.004(3)
O1 0.077(5) 0.042(4) 0.088(5) 0.004(4) -0.021(4) -0.012(3)
C6 0.016(3) 0.033(4) 0.021(3) 0.008(3) -0.008(3) -0.003(3)
C14 0.029(4) 0.035(4) 0.029(4) 0.000(3) 0.001(3) -0.002(3)
C8 0.037(4) 0.020(4) 0.041(5) 0.002(3) -0.001(3) -0.001(3)
C2 0.026(4) 0.043(5) 0.023(4) 0.004(3) 0.000(3) -0.008(3)
C4 0.033(4) 0.032(4) 0.021(4) 0.006(3) 0.002(3) -0.001(3)
C12 0.046(5) 0.033(5) 0.026(4) -0.003(3) -0.008(3) -0.005(3)
C13 0.022(4) 0.033(4) 0.026(4) -0.002(3) 0.000(3) 0.001(3)
C10 0.033(4) 0.023(4) 0.039(4) 0.000(3) -0.008(3) -0.009(3)
C15 0.030(4) 0.045(5) 0.036(4) 0.000(4) 0.009(3) 0.000(3)
O2 0.100(6) 0.053(5) 0.083(6) -0.002(4) 0.025(5) 0.010(4)
C11 0.037(4) 0.027(4) 0.028(4) -0.002(3) 0.009(3) -0.001(3)
O4 0.097(7) 0.175(11) 0.041(4) 0.025(5) 0.002(4) 0.001(6)
O3 0.172(11) 0.216(14) 0.067(6) 0.052(7) -0.078(7) -0.126(10)

loop_
_atom_type_symbol
_atom_type_description
_atom_type_scat_dispersion_real
_atom_type_scat_dispersion_imag
_atom_type_scat_source
C C 0.0033 0.0016 'International Tables Vol C Tables 4.2.6.8 and 6.1.1.4'
H H 0.0000 0.0000 'International Tables Vol C Tables 4.2.6.8 and 6.1.1.4'
Ag Ag -0.8971 1.1015 'International Tables Vol C Tables 4.2.6.8 and 6.1.1.4'
Cl Cl 0.1484 0.1585 'International Tables Vol C Tables 4.2.6.8 and 6.1.1.4'
N N 0.0061 0.0033 'International Tables Vol C Tables 4.2.6.8 and 6.1.1.4'
O O 0.0106 0.0060 'International Tables Vol C Tables 4.2.6.8 and 6.1.1.4'

loop_
_geom_angle_atom_site_label_1
_geom_angle_atom_site_label_2
_geom_angle_atom_site_label_3
_geom_angle
_geom_angle_site_symmetry_1
_geom_angle_site_symmetry_3
N6 Ag1 N7 169.3(2) . 3_566
N6 Ag1 Ag1 97.32(16) . 3_566
N7 Ag1 Ag1 89.60(17) 3_566 3_566
O3 Cl1 O4 122.9(7) . .
O3 Cl1 O1 113.4(6) . .
O4 Cl1 O1 111.8(6) . .
O3 Cl1 O2 101.6(8) . .
O4 Cl1 O2 100.2(6) . .
O1 Cl1 O2 103.1(5) . .
C8 N7 C5 104.6(6) . .
C8 N7 Ag1 120.3(5) . 3_566
C5 N7 Ag1 134.9(5) . 3_566
C2 N1 C6 123.7(6) . .
C2 N1 C14 128.3(6) . .
C6 N1 C14 107.9(6) . .
C6 N6 C13 107.0(6) . .
C6 N6 Ag1 131.3(5) . .
C13 N6 Ag1 121.5(4) . .
C2 N3 C4 112.1(6) . .
C8 N9 C4 106.6(6) . .
C8 N9 C10 126.4(6) . .
C4 N9 C10 126.9(6) . .
C4 C5 N7 108.8(6) . .
C4 C5 C6 117.1(7) . .
N7 C5 C6 133.9(7) . .
N6 C6 N1 114.2(6) . .
N6 C6 C5 131.9(7) . .
N1 C6 C5 113.9(6) . .
C15 C14 N1 126.9(7) . .
C15 C14 C13 128.2(7) . .
N1 C14 C13 104.8(6) . .
N7 C8 N9 113.0(7) . .
N7 C8 H8 123.5 . .
N9 C8 H8 123.5 . .
N3 C2 N1 125.1(7) . .
N3 C2 H2 117.5 . .
N1 C2 H2 117.5 . .
N9 C4 C5 107.0(6) . .
N9 C4 N3 125.1(7) . .
C5 C4 N3 127.9(7) . .
C11 C12 H12A 109.5 . .
C11 C12 H12B 109.5 . .
H12A C12 H12B 109.5 . .
C11 C12 H12C 109.5 . .
H12A C12 H12C 109.5 . .
H12B C12 H12C 109.5 . .
N6 C13 C14 105.6(6) . .
N6 C13 H13A 110.6 . .
C14 C13 H13A 110.6 . .
N6 C13 H13B 110.6 . .
C14 C13 H13B 110.6 . .
H13A C13 H13B 108.7 . .
N9 C10 C11 110.2(6) . .
N9 C10 H10A 109.6 . .
C11 C10 H10A 109.6 . .
N9 C10 H10B 109.6 . .
C11 C10 H10B 109.6 . .
H10A C10 H10B 108.1 . .
C14 C15 H15A 120.0 . .
C14 C15 H15B 120.0 . .
H15A C15 H15B 120.0 . .
C12 C11 C10 114.2(6) . .
C12 C11 H11A 108.7 . .
C10 C11 H11A 108.7 . .
C12 C11 H11B 108.7 . .
C10 C11 H11B 108.7 . .
H11A C11 H11B 107.6 . .

loop_
_geom_bond_atom_site_label_1
_geom_bond_atom_site_label_2
_geom_bond_distance
_geom_bond_site_symmetry_2
Ag1 N6 2.096(6) .
Ag1 N7 2.115(6) 3_566
Ag1 Ag1 2.9837(13) 3_566
Cl1 O3 1.302(8) .
Cl1 O4 1.369(9) .
Cl1 O1 1.409(7) .
Cl1 O2 1.495(8) .
N7 C8 1.337(9) .
N7 C5 1.386(9) .
N7 Ag1 2.115(6) 3_566
N1 C2 1.368(9) .
N1 C6 1.389(9) .
N1 C14 1.419(9) .
N6 C6 1.322(9) .
N6 C13 1.464(9) .
N3 C2 1.282(10) .
N3 C4 1.390(9) .
N9 C8 1.337(10) .
N9 C4 1.371(10) .
N9 C10 1.466(9) .
C5 C4 1.381(10) .
C5 C6 1.405(10) .
C14 C15 1.348(10) .
C14 C13 1.513(10) .
C8 H8 0.9300 .
C2 H2 0.9300 .
C12 C11 1.490(12) .
C12 H12A 0.9600 .
C12 H12B 0.9600 .
C12 H12C 0.9600 .
C13 H13A 0.9700 .
C13 H13B 0.9700 .
C10 C11 1.554(11) .
C10 H10A 0.9700 .
C10 H10B 0.9700 .
C15 H15A 0.9300 .
C15 H15B 0.9300 .
C11 H11A 0.9700 .
C11 H11B 0.9700 .
